data_7026073
loop_
_publ_author_name
'Sengupta, Oindrila'
'Gole, Bappaditya'
'Mukherjee, Sandip'
'Mukherjee, Partha Sarathi'

_publ_section_title
;
 A series of transition metal-azido extended complexes with various
 anionic and neutral co-ligands: synthesis, structure and their distinct
 magnetic behavior.
;
_journal_issue 32
_journal_name_full 'Dalton transactions (Cambridge, England : 2003)'
_journal_page_first 7451
_journal_page_last 7465
_journal_paper_doi 10.1039/c0dt00181c
_journal_volume 39
_journal_year 2010
_chemical_formula_sum 'C10 H14 Mn2 N16 Na2 O8'
_chemical_formula_weight 642.24
_chemical_name_systematic
;
?
;
_space_group_IT_number 15
_symmetry_cell_setting monoclinic
_symmetry_space_group_name_Hall '-C 2yc'
_symmetry_space_group_name_H-M 'C 1 2/c 1'
_atom_sites_solution_hydrogens geom
_atom_sites_solution_primary direct
_atom_sites_solution_secondary difmap
_audit_creation_method SHELXL-97
_cell_angle_alpha 90.00
_cell_angle_beta 110.499(3)
_cell_angle_gamma 90.00
_cell_formula_units_Z 4
_cell_length_a 20.8162(14)
_cell_length_b 15.7305(12)
_cell_length_c 7.7103(5)
_cell_measurement_temperature 293(2)
_cell_measurement_theta_max 30.54
_cell_volume 2364.9(3)
_computing_cell_refinement 'Bruker SMART'
_computing_data_collection 'Bruker SMART'
_computing_data_reduction 'Bruker SAINT'
_computing_molecular_graphics 'ORTEP-3 for Windows (Farrugia, 1999)'
_computing_publication_material WinGX
_computing_structure_refinement 'SHELXL97 (Sheldrick, 2008)'
_computing_structure_solution 'SHELXS97 (Sheldrick, 2008)'
_diffrn_ambient_temperature 293(2)
_diffrn_measured_fraction_theta_full 0.992
_diffrn_measured_fraction_theta_max 0.992
_diffrn_measurement_device_type 'CCD area detector'
_diffrn_measurement_method 'phi and omega scans'
_diffrn_radiation_monochromator graphite
_diffrn_radiation_source 'fine-focus sealed tube'
_diffrn_radiation_type MoK\a
_diffrn_radiation_wavelength 0.71073
_diffrn_reflns_av_R_equivalents 0.0460
_diffrn_reflns_av_sigmaI/netI 0.0465
_diffrn_reflns_limit_h_max 29
_diffrn_reflns_limit_h_min -28
_diffrn_reflns_limit_k_max 20
_diffrn_reflns_limit_k_min -22
_diffrn_reflns_limit_l_max 8
_diffrn_reflns_limit_l_min -11
_diffrn_reflns_number 14877
_diffrn_reflns_theta_full 30.54
_diffrn_reflns_theta_max 30.54
_diffrn_reflns_theta_min 1.66
_exptl_absorpt_coefficient_mu 1.179
_exptl_absorpt_correction_T_max 0.7732
_exptl_absorpt_correction_T_min 0.7262
_exptl_absorpt_correction_type empirical
_exptl_absorpt_process_details SADABS
_exptl_crystal_colour yellow
_exptl_crystal_density_diffrn 1.804
_exptl_crystal_density_method 'not measured'
_exptl_crystal_description needle
_exptl_crystal_F_000 1288
_exptl_crystal_size_max 0.29
_exptl_crystal_size_mid 0.26
_exptl_crystal_size_min 0.23
_refine_diff_density_max 0.733
_refine_diff_density_min -0.439
_refine_diff_density_rms 0.106
_refine_ls_extinction_method none
_refine_ls_goodness_of_fit_ref 1.083
_refine_ls_hydrogen_treatment constr
_refine_ls_matrix_type full
_refine_ls_number_parameters 176
_refine_ls_number_reflns 3595
_refine_ls_number_restraints 0
_refine_ls_restrained_S_all 1.083
_refine_ls_R_factor_all 0.0731
_refine_ls_R_factor_gt 0.0492
_refine_ls_shift/su_max 0.001
_refine_ls_shift/su_mean 0.000
_refine_ls_structure_factor_coef Fsqd
_refine_ls_weighting_details 'calc w=1/[\s^2^(Fo^2^)+(0.0567P)^2^+4.5957P] where P=(Fo^2^+2Fc^2^)/3'
_refine_ls_weighting_scheme calc
_refine_ls_wR_factor_gt 0.1226
_refine_ls_wR_factor_ref 0.1331
_reflns_number_gt 2626
_reflns_number_total 3595
_reflns_threshold_expression >2\s(I)
_cod_data_source_file c0dt00181c.txt
_cod_data_source_block complex2
_cod_original_sg_symbol_H-M C2/c
_cod_database_code 7026073

loop_
_symmetry_equiv_pos_as_xyz
'x, y, z'
'-x, y, -z+1/2'
'x+1/2, y+1/2, z'
'-x+1/2, y+1/2, -z+1/2'
'-x, -y, -z'
'x, -y, z-1/2'
'-x+1/2, -y+1/2, -z'
'x+1/2, -y+1/2, z-1/2'

loop_
_atom_site_label
_atom_site_type_symbol
_atom_site_fract_x
_atom_site_fract_y
_atom_site_fract_z
_atom_site_U_iso_or_equiv
_atom_site_adp_type
_atom_site_occupancy
_atom_site_symmetry_multiplicity
_atom_site_calc_flag
_atom_site_refinement_flags
Mn1 Mn 0.33412(2) 0.25309(2) 0.01775(6) 0.02049(13) Uani 1 1 d .
Na1 Na 0.41515(6) 0.13829(7) -0.24608(16) 0.0285(3) Uani 1 1 d .
O1 O 0.41969(10) 0.27870(13) 0.2686(3) 0.0266(4) Uani 1 1 d .
O2 O 0.48737(11) 0.37739(14) 0.4511(3) 0.0353(5) Uani 1 1 d .
O4 O 0.52828(12) 0.14215(15) -0.0210(3) 0.0358(5) Uani 1 1 d .
O3 O 0.40307(10) 0.28136(12) -0.1461(3) 0.0246(4) Uani 1 1 d .
N6 N 0.35657(15) 0.12157(16) -0.0082(4) 0.0366(6) Uani 1 1 d .
N7 N 0.37902(14) 0.06741(16) 0.1005(4) 0.0337(6) Uani 1 1 d .
N3 N 0.26708(13) 0.23374(17) 0.1932(3) 0.0286(5) Uani 1 1 d .
N4 N 0.29013(12) 0.21087(17) 0.3500(3) 0.0279(5) Uani 1 1 d .
N1 N 0.33485(11) 0.39810(14) 0.0626(3) 0.0228(5) Uani 1 1 d .
N2 N 0.36256(14) 0.56939(15) 0.1358(4) 0.0321(6) Uani 1 1 d .
N5 N 0.31279(16) 0.1887(3) 0.5009(4) 0.0545(9) Uani 1 1 d .
N8 N 0.4007(2) 0.0141(2) 0.2074(5) 0.0671(11) Uani 1 1 d .
C1 C 0.43687(14) 0.35451(17) 0.3169(4) 0.0232(5) Uani 1 1 d .
C2 C 0.39103(14) 0.42343(16) 0.2009(4) 0.0215(5) Uani 1 1 d .
C3 C 0.40472(15) 0.50963(18) 0.2352(4) 0.0288(6) Uani 1 1 d .
H3 H 0.4445 0.5259 0.3304 0.035 Uiso 1 1 calc R
C4 C 0.30635(16) 0.54338(19) 0.0006(4) 0.0304(6) Uani 1 1 d .
H4 H 0.2757 0.5836 -0.0709 0.036 Uiso 1 1 calc R
C5 C 0.29242(14) 0.45756(18) -0.0363(4) 0.0273(6) Uani 1 1 d .
H5 H 0.2527 0.4414 -0.1319 0.033 Uiso 1 1 calc R
H3A H 0.4413 0.3074 -0.0874 0.032(9) Uiso 1 1 d R
H3B H 0.3889 0.3227 -0.2414 0.056(12) Uiso 1 1 d R
H4A H 0.5440 0.0925 0.0309 0.079(16) Uiso 1 1 d R
H4B H 0.5503 0.1827 0.0297 0.10(2) Uiso 1 1 d R

loop_
_atom_site_aniso_label
_atom_site_aniso_U_11
_atom_site_aniso_U_22
_atom_site_aniso_U_33
_atom_site_aniso_U_23
_atom_site_aniso_U_13
_atom_site_aniso_U_12
Mn1 0.0192(2) 0.0179(2) 0.0212(2) -0.00011(15) 0.00302(15) -0.00073(16)
Na1 0.0298(6) 0.0265(6) 0.0268(6) -0.0019(4) 0.0071(5) 0.0002(5)
O1 0.0233(10) 0.0231(9) 0.0260(10) 0.0017(8) -0.0008(8) -0.0002(8)
O2 0.0266(11) 0.0322(11) 0.0339(12) -0.0090(9) -0.0059(9) 0.0014(9)
O4 0.0365(12) 0.0336(12) 0.0311(12) -0.0040(9) 0.0043(10) 0.0002(10)
O3 0.0237(10) 0.0207(9) 0.0264(10) 0.0023(8) 0.0049(8) -0.0033(8)
N6 0.0495(17) 0.0221(12) 0.0438(16) 0.0055(11) 0.0232(14) 0.0053(11)
N7 0.0455(16) 0.0199(11) 0.0388(15) 0.0007(11) 0.0186(13) 0.0006(11)
N3 0.0223(12) 0.0404(14) 0.0198(12) 0.0026(10) 0.0031(10) -0.0020(10)
N4 0.0213(12) 0.0356(13) 0.0249(13) 0.0011(10) 0.0058(10) -0.0020(10)
N1 0.0198(11) 0.0210(11) 0.0252(12) -0.0017(9) 0.0049(9) 0.0007(8)
N2 0.0343(14) 0.0202(11) 0.0394(15) -0.0045(10) 0.0098(12) -0.0007(10)
N5 0.0368(16) 0.091(3) 0.0300(16) 0.0213(17) 0.0045(13) 0.0061(17)
N8 0.104(3) 0.0302(16) 0.058(2) 0.0154(15) 0.017(2) 0.0108(18)
C1 0.0202(13) 0.0263(13) 0.0214(13) -0.0025(10) 0.0052(10) 0.0011(10)
C2 0.0189(12) 0.0205(12) 0.0235(13) -0.0038(10) 0.0052(10) 0.0000(10)
C3 0.0268(15) 0.0227(13) 0.0329(16) -0.0069(11) 0.0054(12) -0.0017(11)
C4 0.0290(15) 0.0259(14) 0.0353(17) 0.0021(12) 0.0100(13) 0.0067(12)
C5 0.0230(14) 0.0260(13) 0.0291(15) -0.0003(11) 0.0044(12) 0.0018(11)

loop_
_atom_type_symbol
_atom_type_description
_atom_type_scat_dispersion_real
_atom_type_scat_dispersion_imag
_atom_type_scat_source
C C 0.0033 0.0016 'International Tables Vol C Tables 4.2.6.8 and 6.1.1.4'
H H 0.0000 0.0000 'International Tables Vol C Tables 4.2.6.8 and 6.1.1.4'
N N 0.0061 0.0033 'International Tables Vol C Tables 4.2.6.8 and 6.1.1.4'
O O 0.0106 0.0060 'International Tables Vol C Tables 4.2.6.8 and 6.1.1.4'
Mn Mn 0.3368 0.7283 'International Tables Vol C Tables 4.2.6.8 and 6.1.1.4'
Na Na 0.0362 0.0249 'International Tables Vol C Tables 4.2.6.8 and 6.1.1.4'

loop_
_geom_angle_atom_site_label_1
_geom_angle_atom_site_label_2
_geom_angle_atom_site_label_3
_geom_angle
_geom_angle_site_symmetry_1
_geom_angle_site_symmetry_3
N6 Mn1 O1 97.19(10) . .
N6 Mn1 N3 101.99(11) . 7
O1 Mn1 N3 158.68(9) . 7
N6 Mn1 O3 86.33(9) . .
O1 Mn1 O3 88.72(8) . .
N3 Mn1 O3 101.62(8) 7 .
N6 Mn1 N3 97.20(10) . .
O1 Mn1 N3 88.74(8) . .
N3 Mn1 N3 79.77(10) 7 .
O3 Mn1 N3 175.89(8) . .
N6 Mn1 N1 167.78(10) . .
O1 Mn1 N1 73.81(8) . .
N3 Mn1 N1 88.38(9) 7 .
O3 Mn1 N1 85.25(8) . .
N3 Mn1 N1 90.94(9) . .
N6 Mn1 Na1 45.14(8) . .
O1 Mn1 Na1 101.49(6) . .
N3 Mn1 Na1 98.62(7) 7 .
O3 Mn1 Na1 42.27(5) . .
N3 Mn1 Na1 141.58(7) . .
N1 Mn1 Na1 127.47(6) . .
O4 Na1 O3 86.04(8) . .
O4 Na1 N8 99.93(12) . 6
O3 Na1 N8 160.76(13) . 6
O4 Na1 N5 158.02(12) . 1_554
O3 Na1 N5 78.18(11) . 1_554
N8 Na1 N5 99.96(14) 6 1_554
O4 Na1 O4 85.85(9) . 2_654
O3 Na1 O4 109.75(8) . 2_654
N8 Na1 O4 89.02(12) 6 2_654
N5 Na1 O4 85.23(10) 1_554 2_654
O4 Na1 N6 94.50(10) . .
O3 Na1 N6 74.78(8) . .
N8 Na1 N6 86.47(12) 6 .
N5 Na1 N6 95.97(11) 1_554 .
O4 Na1 N6 175.47(10) 2_654 .
O4 Na1 Na1 43.86(6) . 2_654
O3 Na1 Na1 102.71(5) . 2_654
N8 Na1 Na1 94.03(11) 6 2_654
N5 Na1 Na1 125.17(9) 1_554 2_654
O4 Na1 Na1 42.06(6) 2_654 2_654
N6 Na1 Na1 137.87(9) . 2_654
O4 Na1 Mn1 96.67(7) . .
O3 Na1 Mn1 38.99(5) . .
N8 Na1 Mn1 121.79(11) 6 .
N5 Na1 Mn1 80.64(9) 1_554 .
O4 Na1 Mn1 147.79(7) 2_654 .
N6 Na1 Mn1 36.67(6) . .
Na1 Na1 Mn1 133.08(4) 2_654 .
C1 O1 Mn1 119.99(18) . .
Na1 O4 Na1 94.08(9) . 2_654
Na1 O4 H4A 114.9 . .
Na1 O4 H4A 96.5 2_654 .
Na1 O4 H4B 128.6 . .
Na1 O4 H4B 92.2 2_654 .
H4A O4 H4B 115.0 . .
Mn1 O3 Na1 98.74(7) . .
Mn1 O3 H3A 116.5 . .
Na1 O3 H3A 115.2 . .
Mn1 O3 H3B 118.8 . .
Na1 O3 H3B 115.5 . .
H3A O3 H3B 93.5 . .
N7 N6 Mn1 132.8(2) . .
N7 N6 Na1 114.7(2) . .
Mn1 N6 Na1 98.19(10) . .
N8 N7 N6 179.5(4) . .
N4 N3 Mn1 136.8(2) . 7
N4 N3 Mn1 122.1(2) . .
Mn1 N3 Mn1 100.23(10) 7 .
N5 N4 N3 179.5(3) . .
C5 N1 C2 117.9(2) . .
C5 N1 Mn1 129.95(19) . .
C2 N1 Mn1 111.84(17) . .
C4 N2 C3 117.1(3) . .
N4 N5 Na1 146.8(3) . 1_556
N7 N8 Na1 145.3(3) . 6_556
O2 C1 O1 126.1(3) . .
O2 C1 C2 117.4(2) . .
O1 C1 C2 116.6(2) . .
N1 C2 C3 120.4(3) . .
N1 C2 C1 116.9(2) . .
C3 C2 C1 122.8(2) . .
N2 C3 C2 121.9(3) . .
N2 C3 H3 119.0 . .
C2 C3 H3 119.0 . .
N2 C4 C5 121.5(3) . .
N2 C4 H4 119.2 . .
C5 C4 H4 119.2 . .
N1 C5 C4 121.2(3) . .
N1 C5 H5 119.4 . .
C4 C5 H5 119.4 . .

loop_
_geom_bond_atom_site_label_1
_geom_bond_atom_site_label_2
_geom_bond_distance
_geom_bond_site_symmetry_2
Mn1 N6 2.146(3) .
Mn1 O1 2.159(2) .
Mn1 N3 2.174(2) 7
Mn1 O3 2.264(2) .
Mn1 N3 2.279(3) .
Mn1 N1 2.306(2) .
Mn1 Na1 3.5563(12) .
Na1 O4 2.387(3) .
Na1 O3 2.420(2) .
Na1 N8 2.427(3) 6
Na1 N5 2.462(3) 1_554
Na1 O4 2.469(3) 2_654
Na1 N6 2.547(3) .
Na1 Na1 3.554(2) 2_654
O1 C1 1.263(3) .
O2 C1 1.243(3) .
O4 Na1 2.469(3) 2_654
O4 H4A 0.8863 .
O4 H4B 0.8033 .
O3 H3A 0.8676 .
O3 H3B 0.9470 .
N6 N7 1.171(4) .
N7 N8 1.151(4) .
N3 N4 1.189(3) .
N3 Mn1 2.174(2) 7
N4 N5 1.146(4) .
N1 C5 1.328(4) .
N1 C2 1.338(4) .
N2 C4 1.330(4) .
N2 C3 1.330(4) .
N5 Na1 2.462(3) 1_556
N8 Na1 2.427(3) 6_556
C1 C2 1.513(4) .
C2 C3 1.392(4) .
C3 H3 0.9300 .
C4 C5 1.389(4) .
C4 H4 0.9300 .
C5 H5 0.9300 .

loop_
_geom_torsion_atom_site_label_1
_geom_torsion_atom_site_label_2
_geom_torsion_atom_site_label_3
_geom_torsion_atom_site_label_4
_geom_torsion
_geom_torsion_site_symmetry_1
_geom_torsion_site_symmetry_4
N6 Mn1 Na1 O4 -88.58(13) . .
O1 Mn1 Na1 O4 0.15(9) . .
N3 Mn1 Na1 O4 173.05(9) 7 .
O3 Mn1 Na1 O4 75.23(10) . .
N3 Mn1 Na1 O4 -102.57(12) . .
N1 Mn1 Na1 O4 78.45(10) . .
N6 Mn1 Na1 O3 -163.81(14) . .
O1 Mn1 Na1 O3 -75.08(9) . .
N3 Mn1 Na1 O3 97.82(10) 7 .
N3 Mn1 Na1 O3 -177.80(12) . .
N1 Mn1 Na1 O3 3.22(11) . .
N6 Mn1 Na1 N8 17.48(17) . 6
O1 Mn1 Na1 N8 106.21(13) . 6
N3 Mn1 Na1 N8 -80.89(14) 7 6
O3 Mn1 Na1 N8 -178.71(15) . 6
N3 Mn1 Na1 N8 3.49(17) . 6
N1 Mn1 Na1 N8 -175.49(14) . 6
N6 Mn1 Na1 N5 113.45(15) . 1_554
O1 Mn1 Na1 N5 -157.82(11) . 1_554
N3 Mn1 Na1 N5 15.08(12) 7 1_554
O3 Mn1 Na1 N5 -82.74(12) . 1_554
N3 Mn1 Na1 N5 99.46(14) . 1_554
N1 Mn1 Na1 N5 -79.52(12) . 1_554
N6 Mn1 Na1 O4 178.62(18) . 2_654
O1 Mn1 Na1 O4 -92.65(14) . 2_654
N3 Mn1 Na1 O4 80.25(14) 7 2_654
O3 Mn1 Na1 O4 -17.57(14) . 2_654
N3 Mn1 Na1 O4 164.63(15) . 2_654
N1 Mn1 Na1 O4 -14.35(16) . 2_654
O1 Mn1 Na1 N6 88.73(13) . .
N3 Mn1 Na1 N6 -98.37(14) 7 .
O3 Mn1 Na1 N6 163.81(14) . .
N3 Mn1 Na1 N6 -13.99(16) . .
N1 Mn1 Na1 N6 167.04(14) . .
N6 Mn1 Na1 Na1 -116.38(13) . 2_654
O1 Mn1 Na1 Na1 -27.65(8) . 2_654
N3 Mn1 Na1 Na1 145.26(8) 7 2_654
O3 Mn1 Na1 Na1 47.44(8) . 2_654
N3 Mn1 Na1 Na1 -130.36(11) . 2_654
N1 Mn1 Na1 Na1 50.66(10) . 2_654
N6 Mn1 O1 C1 164.2(2) . .
N3 Mn1 O1 C1 -41.7(4) 7 .
O3 Mn1 O1 C1 78.1(2) . .
N3 Mn1 O1 C1 -98.7(2) . .
N1 Mn1 O1 C1 -7.4(2) . .
Na1 Mn1 O1 C1 118.6(2) . .
O3 Na1 O4 Na1 -112.98(8) . 2_654
N8 Na1 O4 Na1 85.46(13) 6 2_654
N5 Na1 O4 Na1 -69.1(3) 1_554 2_654
O4 Na1 O4 Na1 -2.82(12) 2_654 2_654
N6 Na1 O4 Na1 172.65(8) . 2_654
Mn1 Na1 O4 Na1 -150.56(5) . 2_654
N6 Mn1 O3 Na1 11.42(10) . .
O1 Mn1 O3 Na1 108.71(8) . .
N3 Mn1 O3 Na1 -90.08(9) 7 .
N3 Mn1 O3 Na1 160.5(11) . .
N1 Mn1 O3 Na1 -177.43(9) . .
O4 Na1 O3 Mn1 -105.70(9) . .
N8 Na1 O3 Mn1 3.3(4) 6 .
N5 Na1 O3 Mn1 89.68(10) 1_554 .
O4 Na1 O3 Mn1 170.15(8) 2_654 .
N6 Na1 O3 Mn1 -9.94(9) . .
Na1 Na1 O3 Mn1 -146.53(6) 2_654 .
O1 Mn1 N6 N7 36.2(3) . .
N3 Mn1 N6 N7 -134.5(3) 7 .
O3 Mn1 N6 N7 124.4(3) . .
N3 Mn1 N6 N7 -53.5(3) . .
N1 Mn1 N6 N7 78.0(6) . .
Na1 Mn1 N6 N7 135.2(4) . .
O1 Mn1 N6 Na1 -99.08(10) . .
N3 Mn1 N6 Na1 90.28(11) 7 .
O3 Mn1 N6 Na1 -10.83(9) . .
N3 Mn1 N6 Na1 171.29(10) . .
N1 Mn1 N6 Na1 -57.3(5) . .
O4 Na1 N6 N7 -50.2(3) . .
O3 Na1 N6 N7 -134.9(3) . .
N8 Na1 N6 N7 49.5(3) 6 .
N5 Na1 N6 N7 149.1(3) 1_554 .
O4 Na1 N6 N7 44.0(14) 2_654 .
Na1 Na1 N6 N7 -42.6(3) 2_654 .
Mn1 Na1 N6 N7 -145.3(3) . .
O4 Na1 N6 Mn1 95.13(11) . .
O3 Na1 N6 Mn1 10.47(9) . .
N8 Na1 N6 Mn1 -165.18(14) 6 .
N5 Na1 N6 Mn1 -65.53(14) 1_554 .
O4 Na1 N6 Mn1 -170.6(12) 2_654 .
Na1 Na1 N6 Mn1 102.72(10) 2_654 .
Mn1 N6 N7 N8 79(100) . .
Na1 N6 N7 N8 -151(100) . .
N6 Mn1 N3 N4 70.1(3) . .
O1 Mn1 N3 N4 -27.0(2) . .
N3 Mn1 N3 N4 171.0(3) 7 .
O3 Mn1 N3 N4 -78.8(12) . .
N1 Mn1 N3 N4 -100.8(2) . .
Na1 Mn1 N3 N4 80.0(3) . .
N6 Mn1 N3 Mn1 -100.95(12) . 7
O1 Mn1 N3 Mn1 161.96(10) . 7
N3 Mn1 N3 Mn1 0.0 7 7
O3 Mn1 N3 Mn1 110.1(11) . 7
N1 Mn1 N3 Mn1 88.18(10) . 7
Na1 Mn1 N3 Mn1 -91.01(12) . 7
Mn1 N3 N4 N5 159(100) 7 .
Mn1 N3 N4 N5 -8(60) . .
N6 Mn1 N1 C5 137.9(4) . .
O1 Mn1 N1 C5 -178.5(3) . .
N3 Mn1 N1 C5 -10.4(3) 7 .
O3 Mn1 N1 C5 91.4(3) . .
N3 Mn1 N1 C5 -90.1(3) . .
Na1 Mn1 N1 C5 89.2(2) . .
N6 Mn1 N1 C2 -35.3(5) . .
O1 Mn1 N1 C2 8.19(18) . .
N3 Mn1 N1 C2 176.34(19) 7 .
O3 Mn1 N1 C2 -81.86(19) . .
N3 Mn1 N1 C2 96.60(19) . .
Na1 Mn1 N1 C2 -84.04(19) . .
N3 N4 N5 Na1 2(61) . 1_556
N6 N7 N8 Na1 85(97) . 6_556
Mn1 O1 C1 O2 -175.3(2) . .
Mn1 O1 C1 C2 5.3(3) . .
C5 N1 C2 C3 -1.6(4) . .
Mn1 N1 C2 C3 172.6(2) . .
C5 N1 C2 C1 177.3(2) . .
Mn1 N1 C2 C1 -8.5(3) . .
O2 C1 C2 N1 -176.6(3) . .
O1 C1 C2 N1 2.8(4) . .
O2 C1 C2 C3 2.3(4) . .
O1 C1 C2 C3 -178.3(3) . .
C4 N2 C3 C2 -0.2(5) . .
N1 C2 C3 N2 1.3(5) . .
C1 C2 C3 N2 -177.6(3) . .
C3 N2 C4 C5 -0.4(4) . .
C2 N1 C5 C4 1.0(4) . .
Mn1 N1 C5 C4 -171.9(2) . .
N2 C4 C5 N1 0.0(5) . .
